data_4079435
loop_
_publ_author_name
'Alvarez, M. Angeles'
'Garc\'ia, M. Esther'
'Garc\'ia-Viv\'o, Daniel'
'Men\'endez, Sonia'
'Ruiz, Miguel A.'

_publ_section_title
;
 Reversible P--C Coupling Reactions at the Unsaturated Dimolybdenum
 Carbyne Complex [Mo2(\h5-C5H5)2(CPh)(\m-PCy2)(\m-SPh)(CO)]+
;
_journal_issue 20
_journal_name_full Organometallics
_journal_page_first 7181
_journal_paper_doi 10.1021/om300743q
_journal_volume 31
_journal_year 2012
_chemical_compound_source 'synthesis as described'
_chemical_formula_moiety 'C36 H44 Mo2 O2 P S, C H2 Cl2, B F4'
_chemical_formula_sum 'C37 H46 B Cl2 F4 Mo2 O2 P S'
_chemical_formula_weight 935.37
_chemical_name_systematic
;
 ?
;
_space_group_IT_number 14
_symmetry_cell_setting monoclinic
_symmetry_Int_Tables_number 14
_symmetry_space_group_name_Hall '-P 2ybc'
_symmetry_space_group_name_H-M 'P 1 21/c 1'
_atom_sites_solution_hydrogens geom
_atom_sites_solution_primary direct
_atom_sites_solution_secondary difmap
_audit_conform_dict_location ftp://ftp.iucr.org/pub/cif_core.dic
_audit_conform_dict_name cif_core.dic
_audit_conform_dict_version 2.3
_audit_creation_method 'WinGX routine CIF_UPDATE'
_cell_angle_alpha 90
_cell_angle_beta 96.582(2)
_cell_angle_gamma 90
_cell_formula_units_Z 4
_cell_length_a 11.8512(4)
_cell_length_b 17.6687(5)
_cell_length_c 18.4243(5)
_cell_measurement_reflns_used 1814
_cell_measurement_temperature 100.0(1)
_cell_measurement_theta_max 24.12
_cell_measurement_theta_min 2.5065
_cell_measurement_wavelength 0.71073
_cell_volume 3832.5(2)
_computing_cell_refinement 'BRUKER APEX'
_computing_data_collection 'BRUKER APEX'
_computing_molecular_graphics 'Ortep-3 for Windows (Farrugia, 1997)'
_computing_publication_material 'WinGX publication routines (Farrugia, 1999)'
_computing_structure_refinement 'SHELXL-97 (Sheldrick, 1997)'
_computing_structure_solution 'SHELXL-97 (Sheldrick, 1997)'
_diffrn_ambient_temperature 100.0(1)
_diffrn_measured_fraction_theta_full 0.998
_diffrn_measured_fraction_theta_max 0.998
_diffrn_measurement_device 'four-circle diffractometer'
_diffrn_measurement_device_type 'BRUKER APPEX-II CCD'
_diffrn_measurement_method 'omega/phi scans'
_diffrn_radiation_monochromator graphite
_diffrn_radiation_probe x-ray
_diffrn_radiation_source 'fine-focus sealed tube'
_diffrn_radiation_type MoK\a
_diffrn_radiation_wavelength 0.71073
_diffrn_reflns_av_R_equivalents 0.0690
_diffrn_reflns_av_unetI/netI 0.0478
_diffrn_reflns_limit_h_max 14
_diffrn_reflns_limit_h_min -14
_diffrn_reflns_limit_k_max 22
_diffrn_reflns_limit_k_min 0
_diffrn_reflns_limit_l_max 23
_diffrn_reflns_limit_l_min 0
_diffrn_reflns_number 57290
_diffrn_reflns_theta_full 26.41
_diffrn_reflns_theta_max 26.41
_diffrn_reflns_theta_min 1.6
_exptl_absorpt_coefficient_mu 0.942
_exptl_absorpt_correction_T_max 0.8800
_exptl_absorpt_correction_T_min 0.7759
_exptl_absorpt_correction_type multi-scan
_exptl_absorpt_process_details 'BRUKER Sadabs'
_exptl_crystal_colour red
_exptl_crystal_density_diffrn 1.621
_exptl_crystal_density_method 'not measured'
_exptl_crystal_description prism
_exptl_crystal_F_000 1896
_exptl_crystal_size_max 0.42
_exptl_crystal_size_mid 0.18
_exptl_crystal_size_min 0.13
_refine_diff_density_max 0.465
_refine_diff_density_min -0.855
_refine_diff_density_rms 0.103
_refine_ls_extinction_method none
_refine_ls_goodness_of_fit_ref 1.058
_refine_ls_hydrogen_treatment mixed
_refine_ls_matrix_type full
_refine_ls_number_parameters 459
_refine_ls_number_reflns 7848
_refine_ls_number_restraints 0
_refine_ls_restrained_S_all 1.058
_refine_ls_R_factor_all 0.0514
_refine_ls_R_factor_gt 0.0337
_refine_ls_shift/su_max 0.002
_refine_ls_shift/su_mean 0
_refine_ls_structure_factor_coef Fsqd
_refine_ls_weighting_details 'calc w=1/[\s^2^(Fo^2^)+(0.0252P)^2^+3.2085P] where P=(Fo^2^+2Fc^2^)/3'
_refine_ls_weighting_scheme calc
_refine_ls_wR_factor_gt 0.0678
_refine_ls_wR_factor_ref 0.0734
_reflns_number_gt 6095
_reflns_number_total 7848
_reflns_threshold_expression >2sigma(I)
_cod_data_source_file om300743q_si_002.cif
_cod_data_source_block compound4
_cod_depositor_comments
;
The following automatic conversions were performed:
'_diffrn_radiation_monochromador' tag replaced with
'_diffrn_radiation_monochromator'.

Automatic conversion script
Id: cif_correct_tags 1440 2010-10-19 06:21:57Z saulius 
;
_cod_database_code 4079435

loop_
_symmetry_equiv_pos_as_xyz
'x, y, z'
'-x, y+1/2, -z+1/2'
'-x, -y, -z'
'x, -y-1/2, z-1/2'

loop_
_atom_site_label
_atom_site_type_symbol
_atom_site_fract_x
_atom_site_fract_y
_atom_site_fract_z
_atom_site_U_iso_or_equiv
_atom_site_adp_type
_atom_site_occupancy
_atom_site_symmetry_multiplicity
_atom_site_calc_flag
_atom_site_refinement_flags
Mo1 Mo 0.91267(2) 0.241150(14) 0.894292(13) 0.01126(7) Uani 1 1 d .
Mo2 Mo 0.80843(2) 0.167838(14) 1.002453(13) 0.01153(7) Uani 1 1 d .
P1 P 0.73888(6) 0.28430(4) 0.93775(4) 0.01239(17) Uani 1 1 d .
S1 S 0.96334(6) 0.11139(4) 0.94032(4) 0.01383(16) Uani 1 1 d .
O1 O 0.74775(18) 0.16467(12) 0.76972(12) 0.0216(5) Uani 1 1 d .
O2 O 0.6824(2) 0.10999(14) 0.91704(13) 0.0157(5) Uani 1 1 d .
C1 C 0.8037(3) 0.18905(17) 0.81762(17) 0.0149(7) Uani 1 1 d .
C2 C 0.9195(2) 0.04093(16) 0.87312(16) 0.0145(7) Uani 1 1 d .
C3 C 0.8469(3) -0.01809(17) 0.88723(17) 0.0171(7) Uani 1 1 d .
H3 H 0.8213 -0.0225 0.9329 0.021 Uiso 1 1 calc R
C4 C 0.8131(3) -0.06999(17) 0.83277(17) 0.0195(7) Uani 1 1 d .
H4 H 0.7623 -0.1082 0.8414 0.023 Uiso 1 1 calc R
C5 C 0.8544(3) -0.06542(18) 0.76569(17) 0.0203(7) Uani 1 1 d .
H5 H 0.8315 -0.1004 0.7292 0.024 Uiso 1 1 calc R
C6 C 0.9294(3) -0.00890(17) 0.75329(17) 0.0194(7) Uani 1 1 d .
H6 H 0.959 -0.0067 0.7087 0.023 Uiso 1 1 calc R
C7 C 0.9612(3) 0.04471(17) 0.80620(17) 0.0178(7) Uani 1 1 d .
H7 H 1.0107 0.0834 0.7968 0.021 Uiso 1 1 calc R
C8 C 0.9319(2) 0.23718(16) 1.01211(16) 0.0142(6) Uani 1 1 d .
C9 C 1.0239(2) 0.26941(17) 1.06340(16) 0.0145(6) Uani 1 1 d .
C10 C 1.1327(3) 0.23779(18) 1.06644(17) 0.0185(7) Uani 1 1 d .
H10 H 1.1454 0.197 1.0365 0.022 Uiso 1 1 calc R
C11 C 1.2214(3) 0.26678(18) 1.11375(17) 0.0212(7) Uani 1 1 d .
H11 H 1.2931 0.2449 1.1156 0.025 Uiso 1 1 calc R
C12 C 1.2048(3) 0.32760(18) 1.15806(17) 0.0195(7) Uani 1 1 d .
H12 H 1.2649 0.3471 1.1893 0.023 Uiso 1 1 calc R
C13 C 1.0981(3) 0.35932(18) 1.15568(16) 0.0191(7) Uani 1 1 d .
H13 H 1.0868 0.4007 1.1852 0.023 Uiso 1 1 calc R
C14 C 1.0071(3) 0.33029(17) 1.10974(16) 0.0176(7) Uani 1 1 d .
H14 H 0.9351 0.3513 1.1097 0.021 Uiso 1 1 calc R
C15 C 0.9823(3) 0.36109(18) 0.88118(17) 0.0204(7) Uani 1 1 d .
H15 H 0.9557 0.4012 0.9072 0.024 Uiso 1 1 calc R
C16 C 0.9346(3) 0.33458(18) 0.81143(17) 0.0200(7) Uani 1 1 d .
H16 H 0.871 0.3542 0.7835 0.024 Uiso 1 1 calc R
C17 C 1.0012(3) 0.27310(18) 0.79224(17) 0.0199(7) Uani 1 1 d .
H17 H 0.989 0.2452 0.7492 0.024 Uiso 1 1 calc R
C18 C 1.0892(3) 0.26108(18) 0.84921(18) 0.0215(7) Uani 1 1 d .
H18 H 1.1449 0.2239 0.8505 0.026 Uiso 1 1 calc R
C19 C 1.0779(3) 0.31494(19) 0.90362(17) 0.0221(8) Uani 1 1 d .
H19 H 1.1253 0.3197 0.9472 0.026 Uiso 1 1 calc R
C20 C 0.6895(3) 0.16821(18) 1.09653(16) 0.0199(7) Uani 1 1 d .
H20 H 0.6242 0.1978 1.0935 0.024 Uiso 1 1 calc R
C21 C 0.8004(3) 0.19098(19) 1.12445(16) 0.0187(7) Uani 1 1 d .
H21 H 0.8208 0.2384 1.1436 0.022 Uiso 1 1 calc R
C22 C 0.8753(3) 0.12936(18) 1.11834(16) 0.0187(7) Uani 1 1 d .
H22 H 0.9532 0.1293 1.1324 0.022 Uiso 1 1 calc R
C23 C 0.8103(3) 0.06785(18) 1.08694(16) 0.0187(7) Uani 1 1 d .
H23 H 0.8377 0.0202 1.0767 0.022 Uiso 1 1 calc R
C24 C 0.6963(3) 0.09213(19) 1.07409(17) 0.0206(7) Uani 1 1 d .
H24 H 0.6354 0.0627 1.0541 0.025 Uiso 1 1 calc R
C25 C 0.6029(2) 0.27893(17) 0.87770(16) 0.0144(7) Uani 1 1 d .
H25 H 0.5961 0.2257 0.8628 0.017 Uiso 1 1 calc R
C26 C 0.5965(3) 0.32360(18) 0.80561(16) 0.0192(7) Uani 1 1 d .
H26A H 0.5955 0.3775 0.8157 0.023 Uiso 1 1 calc R
H26B H 0.6629 0.3127 0.7811 0.023 Uiso 1 1 calc R
C27 C 0.4889(3) 0.30149(19) 0.75620(18) 0.0240(8) Uani 1 1 d .
H27A H 0.4837 0.3311 0.7116 0.029 Uiso 1 1 calc R
H27B H 0.4929 0.2485 0.7431 0.029 Uiso 1 1 calc R
C28 C 0.3835(3) 0.3150(2) 0.79459(19) 0.0281(8) Uani 1 1 d .
H28A H 0.3753 0.3689 0.8028 0.034 Uiso 1 1 calc R
H28B H 0.317 0.298 0.7633 0.034 Uiso 1 1 calc R
C29 C 0.3895(3) 0.27386(19) 0.86728(18) 0.0235(8) Uani 1 1 d .
H29A H 0.3873 0.2197 0.8587 0.028 Uiso 1 1 calc R
H29B H 0.324 0.2873 0.8916 0.028 Uiso 1 1 calc R
C30 C 0.4982(2) 0.29405(18) 0.91660(17) 0.0193(7) Uani 1 1 d .
H30A H 0.4963 0.3471 0.9301 0.023 Uiso 1 1 calc R
H30B H 0.5026 0.2642 0.961 0.023 Uiso 1 1 calc R
C31 C 0.7458(3) 0.37536(17) 0.98910(16) 0.0153(7) Uani 1 1 d .
H31 H 0.826 0.3811 1.0082 0.018 Uiso 1 1 calc R
C32 C 0.7184(3) 0.44495(17) 0.94098(17) 0.0215(7) Uani 1 1 d .
H32A H 0.6382 0.4452 0.9231 0.026 Uiso 1 1 calc R
H32B H 0.7611 0.4428 0.8991 0.026 Uiso 1 1 calc R
C33 C 0.7487(3) 0.51781(18) 0.98432(19) 0.0305(9) Uani 1 1 d .
H33A H 0.8299 0.5194 0.9989 0.037 Uiso 1 1 calc R
H33B H 0.7284 0.5614 0.9535 0.037 Uiso 1 1 calc R
C34 C 0.6861(3) 0.52161(18) 1.05191(18) 0.0280(8) Uani 1 1 d .
H34A H 0.7101 0.5664 1.08 0.034 Uiso 1 1 calc R
H34B H 0.6051 0.5257 1.0371 0.034 Uiso 1 1 calc R
C35 C 0.7095(3) 0.45180(19) 1.09950(18) 0.0256(8) Uani 1 1 d .
H35A H 0.6642 0.4542 1.1401 0.031 Uiso 1 1 calc R
H35B H 0.7889 0.4513 1.1193 0.031 Uiso 1 1 calc R
C36 C 0.6816(3) 0.37860(18) 1.05666(17) 0.0200(7) Uani 1 1 d .
H36A H 0.6005 0.3761 1.0416 0.024 Uiso 1 1 calc R
H36B H 0.7025 0.3354 1.0878 0.024 Uiso 1 1 calc R
B1 B 0.3911(3) 0.1066(2) 0.0079(2) 0.0231(9) Uani 1 1 d .
F1 F 0.46813(15) 0.10567(11) -0.04539(10) 0.0267(4) Uani 1 1 d .
F2 F 0.41483(18) 0.16882(11) 0.05187(11) 0.0374(5) Uani 1 1 d .
F3 F 0.40624(18) 0.04134(11) 0.05050(12) 0.0390(5) Uani 1 1 d .
F4 F 0.28226(16) 0.10869(12) -0.02685(12) 0.0409(6) Uani 1 1 d .
Cl1 Cl 0.72782(8) 0.99752(5) 0.24175(5) 0.0348(2) Uani 1 1 d .
Cl2 Cl 0.49717(10) 0.94467(8) 0.24925(7) 0.0645(4) Uani 1 1 d .
C90 C 0.5895(3) 0.9897(2) 0.1962(2) 0.0383(10) Uani 1 1 d .
H90A H 0.5606 1.0399 0.1833 0.046 Uiso 1 1 calc R
H90B H 0.5921 0.9615 0.1512 0.046 Uiso 1 1 calc R
H1 H 0.625(3) 0.106(2) 0.9288(19) 0.024(12) Uiso 1 1 d .
H2 H 0.696(4) 0.072(3) 0.906(2) 0.050(16) Uiso 1 1 d .

loop_
_atom_site_aniso_label
_atom_site_aniso_U_11
_atom_site_aniso_U_22
_atom_site_aniso_U_33
_atom_site_aniso_U_23
_atom_site_aniso_U_13
_atom_site_aniso_U_12
Mo1 0.00982(14) 0.01297(13) 0.01094(13) -0.00063(11) 0.00100(10) -0.00086(10)
Mo2 0.00991(14) 0.01415(14) 0.01032(13) 0.00032(11) 0.00022(10) 0.00003(10)
P1 0.0100(4) 0.0148(4) 0.0122(4) -0.0011(3) 0.0004(3) 0.0009(3)
S1 0.0112(4) 0.0153(4) 0.0148(4) -0.0006(3) 0.0006(3) 0.0004(3)
O1 0.0202(12) 0.0248(13) 0.0190(12) -0.0033(10) -0.0008(10) -0.0022(10)
O2 0.0102(13) 0.0186(14) 0.0182(13) -0.0025(10) 0.0016(10) -0.0011(10)
C1 0.0145(16) 0.0127(15) 0.0190(17) 0.0025(13) 0.0078(14) 0.0026(13)
C2 0.0127(16) 0.0113(15) 0.0185(17) -0.0027(13) -0.0024(13) 0.0029(12)
C3 0.0163(17) 0.0178(16) 0.0174(17) 0.0015(13) 0.0028(13) 0.0044(13)
C4 0.0147(17) 0.0166(16) 0.0264(19) -0.0016(14) -0.0012(14) -0.0019(13)
C5 0.0185(17) 0.0172(17) 0.0239(18) -0.0075(14) -0.0028(14) 0.0030(14)
C6 0.0209(18) 0.0188(17) 0.0184(17) 0.0003(14) 0.0013(14) 0.0045(14)
C7 0.0163(17) 0.0149(16) 0.0230(18) -0.0009(14) 0.0059(13) 0.0022(13)
C8 0.0143(16) 0.0120(15) 0.0170(16) -0.0011(13) 0.0040(13) 0.0042(12)
C9 0.0134(16) 0.0159(16) 0.0138(15) 0.0005(13) 0.0002(12) -0.0015(13)
C10 0.0183(17) 0.0169(16) 0.0195(17) -0.0030(14) -0.0010(13) 0.0017(13)
C11 0.0155(17) 0.0224(18) 0.0250(18) 0.0001(15) -0.0006(14) 0.0041(14)
C12 0.0180(17) 0.0218(17) 0.0175(17) 0.0004(14) -0.0029(13) -0.0027(14)
C13 0.0204(18) 0.0209(17) 0.0157(17) -0.0051(14) 0.0008(13) -0.0038(14)
C14 0.0151(16) 0.0203(17) 0.0172(16) -0.0022(14) 0.0004(13) 0.0024(13)
C15 0.0228(18) 0.0144(16) 0.0264(18) -0.0035(14) 0.0137(15) -0.0079(14)
C16 0.0187(17) 0.0234(18) 0.0185(17) 0.0107(14) 0.0049(13) -0.0019(14)
C17 0.0181(17) 0.0272(18) 0.0157(16) -0.0043(14) 0.0079(13) -0.0109(14)
C18 0.0108(16) 0.0219(18) 0.033(2) 0.0014(15) 0.0099(14) -0.0035(14)
C19 0.0167(17) 0.0314(19) 0.0180(17) 0.0027(15) 0.0013(13) -0.0136(15)
C20 0.0176(17) 0.0278(18) 0.0153(16) 0.0063(14) 0.0057(13) 0.0032(14)
C21 0.0222(18) 0.0248(18) 0.0093(15) 0.0022(14) 0.0022(13) -0.0041(14)
C22 0.0173(17) 0.0268(18) 0.0114(16) 0.0047(14) -0.0005(13) -0.0003(14)
C23 0.0249(18) 0.0181(17) 0.0133(16) 0.0070(13) 0.0027(13) 0.0012(14)
C24 0.0184(18) 0.0274(19) 0.0165(17) 0.0061(14) 0.0049(13) -0.0069(14)
C25 0.0107(16) 0.0150(16) 0.0165(16) -0.0026(13) -0.0028(12) 0.0012(12)
C26 0.0168(17) 0.0218(17) 0.0179(17) 0.0025(14) -0.0031(13) 0.0033(14)
C27 0.0261(19) 0.0243(18) 0.0196(18) 0.0015(15) -0.0065(14) -0.0013(15)
C28 0.0172(18) 0.028(2) 0.035(2) -0.0044(17) -0.0128(15) 0.0050(15)
C29 0.0121(17) 0.0255(19) 0.032(2) -0.0066(16) -0.0029(14) 0.0026(14)
C30 0.0156(17) 0.0206(17) 0.0210(17) -0.0013(14) -0.0003(13) 0.0021(14)
C31 0.0140(16) 0.0176(16) 0.0135(16) -0.0029(13) -0.0025(12) 0.0014(13)
C32 0.0256(19) 0.0166(17) 0.0217(18) -0.0005(14) 0.0003(14) 0.0026(14)
C33 0.040(2) 0.0151(17) 0.035(2) 0.0003(16) -0.0017(17) -0.0006(16)
C34 0.034(2) 0.0176(18) 0.032(2) -0.0094(15) 0.0013(16) 0.0056(15)
C35 0.0239(19) 0.0287(19) 0.0248(19) -0.0131(16) 0.0050(15) 0.0039(15)
C36 0.0184(18) 0.0222(18) 0.0199(17) -0.0005(14) 0.0047(14) 0.0041(14)
B1 0.015(2) 0.024(2) 0.033(2) -0.0049(18) 0.0100(17) 0.0016(16)
F1 0.0197(10) 0.0336(11) 0.0281(11) -0.0028(9) 0.0080(8) 0.0012(9)
F2 0.0395(13) 0.0312(12) 0.0440(13) -0.0159(10) 0.0154(10) -0.0052(10)
F3 0.0389(13) 0.0296(12) 0.0508(14) 0.0086(11) 0.0154(11) 0.0010(10)
F4 0.0174(11) 0.0536(14) 0.0510(14) -0.0031(12) 0.0016(10) -0.0002(10)
Cl1 0.0369(5) 0.0373(5) 0.0294(5) 0.0081(4) -0.0001(4) 0.0003(4)
Cl2 0.0537(7) 0.0816(9) 0.0615(8) 0.0113(7) 0.0206(6) -0.0250(7)
C90 0.037(2) 0.049(3) 0.028(2) 0.0022(19) 0.0012(17) -0.0095(19)

loop_
_atom_type_symbol
_atom_type_description
_atom_type_scat_dispersion_real
_atom_type_scat_dispersion_imag
_atom_type_scat_source
C C 0.0033 0.0016 'International Tables Vol C Tables 4.2.6.8 and 6.1.1.4'
H H 0 0 'International Tables Vol C Tables 4.2.6.8 and 6.1.1.4'
B B 0.0013 0.0007 'International Tables Vol C Tables 4.2.6.8 and 6.1.1.4'
F F 0.0171 0.0103 'International Tables Vol C Tables 4.2.6.8 and 6.1.1.4'
Mo Mo -1.6832 0.6857 'International Tables Vol C Tables 4.2.6.8 and 6.1.1.4'
O O 0.0106 0.006 'International Tables Vol C Tables 4.2.6.8 and 6.1.1.4'
P P 0.1023 0.0942 'International Tables Vol C Tables 4.2.6.8 and 6.1.1.4'
S S 0.1246 0.1234 'International Tables Vol C Tables 4.2.6.8 and 6.1.1.4'
Cl Cl 0.1484 0.1585 'International Tables Vol C Tables 4.2.6.8 and 6.1.1.4'

loop_
_geom_angle_atom_site_label_1
_geom_angle_atom_site_label_2
_geom_angle_atom_site_label_3
_geom_angle
C1 Mo1 C8 132.31(12)
C1 Mo1 C16 88.55(12)
C8 Mo1 C16 133.56(11)
C1 Mo1 C15 123.68(12)
C8 Mo1 C15 97.94(11)
C16 Mo1 C15 36.18(11)
C1 Mo1 C17 81.76(11)
C8 Mo1 C17 144.69(11)
C16 Mo1 C17 35.64(11)
C15 Mo1 C17 59.35(11)
C1 Mo1 C19 139.98(12)
C8 Mo1 C19 87.33(11)
C16 Mo1 C19 59.22(11)
C15 Mo1 C19 35.60(11)
C17 Mo1 C19 58.22(11)
C1 Mo1 C18 110.00(12)
C8 Mo1 C18 111.27(11)
C16 Mo1 C18 58.94(11)
C15 Mo1 C18 58.85(11)
C17 Mo1 C18 34.94(11)
C19 Mo1 C18 34.60(11)
C1 Mo1 P1 82.82(8)
C8 Mo1 P1 70.89(8)
C16 Mo1 P1 99.22(8)
C15 Mo1 P1 94.23(8)
C17 Mo1 P1 132.21(8)
C19 Mo1 P1 122.49(9)
C18 Mo1 P1 153.04(8)
C1 Mo1 S1 85.91(8)
C8 Mo1 S1 68.56(8)
C16 Mo1 S1 148.26(8)
C15 Mo1 S1 143.96(9)
C17 Mo1 S1 112.63(8)
C19 Mo1 S1 108.67(9)
C18 Mo1 S1 93.91(8)
P1 Mo1 S1 111.00(3)
C1 Mo1 Mo2 89.32(8)
C8 Mo1 Mo2 42.99(8)
C16 Mo1 Mo2 155.43(8)
C15 Mo1 Mo2 134.36(8)
C17 Mo1 Mo2 166.12(8)
C19 Mo1 Mo2 130.00(8)
C18 Mo1 Mo2 143.57(8)
P1 Mo1 Mo2 56.25(2)
S1 Mo1 Mo2 55.788(19)
C8 Mo2 O2 142.07(11)
C8 Mo2 C22 85.64(12)
O2 Mo2 C22 129.62(10)
C8 Mo2 C21 84.91(12)
O2 Mo2 C21 131.06(10)
C22 Mo2 C21 35.96(11)
C8 Mo2 C23 118.24(12)
O2 Mo2 C23 94.34(10)
C22 Mo2 C23 35.47(11)
C21 Mo2 C23 58.98(11)
C8 Mo2 C20 116.64(12)
O2 Mo2 C20 96.24(10)
C22 Mo2 C20 59.21(11)
C21 Mo2 C20 35.36(11)
C23 Mo2 C20 58.43(11)
C8 Mo2 C24 141.32(12)
O2 Mo2 C24 76.62(10)
C22 Mo2 C24 58.27(11)
C21 Mo2 C24 58.04(11)
C23 Mo2 C24 34.64(11)
C20 Mo2 C24 34.61(11)
C8 Mo2 P1 73.69(9)
O2 Mo2 P1 83.37(6)
C22 Mo2 P1 139.13(8)
C21 Mo2 P1 105.95(8)
C23 Mo2 P1 157.13(8)
C20 Mo2 P1 99.08(8)
C24 Mo2 P1 123.85(8)
C8 Mo2 S1 72.55(9)
O2 Mo2 S1 87.84(7)
C22 Mo2 S1 96.63(8)
C21 Mo2 S1 129.69(8)
C23 Mo2 S1 92.99(8)
C20 Mo2 S1 151.30(8)
C24 Mo2 S1 121.20(8)
P1 Mo2 S1 109.61(3)
C8 Mo2 Mo1 50.71(9)
O2 Mo2 Mo1 91.37(6)
C22 Mo2 Mo1 132.10(8)
C21 Mo2 Mo1 133.59(8)
C23 Mo2 Mo1 148.45(8)
C20 Mo2 Mo1 151.39(8)
C24 Mo2 Mo1 167.94(8)
P1 Mo2 Mo1 54.397(19)
S1 Mo2 Mo1 56.217(19)
C25 P1 C31 109.44(13)
C25 P1 Mo1 120.18(10)
C31 P1 Mo1 116.79(10)
C25 P1 Mo2 117.73(10)
C31 P1 Mo2 118.75(10)
Mo1 P1 Mo2 69.36(2)
C2 S1 Mo2 115.30(10)
C2 S1 Mo1 111.39(10)
Mo2 S1 Mo1 68.00(2)
Mo2 O2 H1 113(3)
Mo2 O2 H2 117(3)
H1 O2 H2 104(4)
O1 C1 Mo1 172.8(3)
C7 C2 C3 119.6(3)
C7 C2 S1 118.6(2)
C3 C2 S1 121.8(2)
C4 C3 C2 119.6(3)
C4 C3 H3 120.2
C2 C3 H3 120.2
C5 C4 C3 120.4(3)
C5 C4 H4 119.8
C3 C4 H4 119.8
C6 C5 C4 119.5(3)
C6 C5 H5 120.2
C4 C5 H5 120.2
C5 C6 C7 120.7(3)
C5 C6 H6 119.6
C7 C6 H6 119.6
C6 C7 C2 120.0(3)
C6 C7 H7 120
C2 C7 H7 120
C9 C8 Mo2 144.5(2)
C9 C8 Mo1 128.2(2)
Mo2 C8 Mo1 86.30(11)
C10 C9 C14 118.4(3)
C10 C9 C8 118.8(3)
C14 C9 C8 122.8(3)
C11 C10 C9 120.5(3)
C11 C10 H10 119.8
C9 C10 H10 119.8
C12 C11 C10 120.8(3)
C12 C11 H11 119.6
C10 C11 H11 119.6
C11 C12 C13 119.4(3)
C11 C12 H12 120.3
C13 C12 H12 120.3
C12 C13 C14 120.9(3)
C12 C13 H13 119.6
C14 C13 H13 119.6
C13 C14 C9 120.0(3)
C13 C14 H14 120
C9 C14 H14 120
C19 C15 C16 107.2(3)
C19 C15 Mo1 73.95(18)
C16 C15 Mo1 71.40(17)
C19 C15 H15 126.4
C16 C15 H15 126.4
Mo1 C15 H15 120.1
C17 C16 C15 107.7(3)
C17 C16 Mo1 73.78(18)
C15 C16 Mo1 72.42(17)
C17 C16 H16 126.1
C15 C16 H16 126.1
Mo1 C16 H16 119.5
C18 C17 C16 108.5(3)
C18 C17 Mo1 74.03(18)
C16 C17 Mo1 70.57(17)
C18 C17 H17 125.8
C16 C17 H17 125.8
Mo1 C17 H17 121.3
C19 C18 C17 107.9(3)
C19 C18 Mo1 71.87(18)
C17 C18 Mo1 71.03(17)
C19 C18 H18 126
C17 C18 H18 126
Mo1 C18 H18 122.7
C18 C19 C15 108.7(3)
C18 C19 Mo1 73.54(18)
C15 C19 Mo1 70.44(17)
C18 C19 H19 125.6
C15 C19 H19 125.6
Mo1 C19 H19 122
C24 C20 C21 107.2(3)
C24 C20 Mo2 73.90(18)
C21 C20 Mo2 70.03(17)
C24 C20 H20 126.4
C21 C20 H20 126.4
Mo2 C20 H20 121.4
C20 C21 C22 108.5(3)
C20 C21 Mo2 74.60(17)
C22 C21 Mo2 71.88(17)
C20 C21 H21 125.8
C22 C21 H21 125.8
Mo2 C21 H21 119.6
C23 C22 C21 107.8(3)
C23 C22 Mo2 74.55(17)
C21 C22 Mo2 72.16(17)
C23 C22 H22 126.1
C21 C22 H22 126.1
Mo2 C22 H22 119.1
C24 C23 C22 107.5(3)
C24 C23 Mo2 74.02(17)
C22 C23 Mo2 69.97(17)
C24 C23 H23 126.3
C22 C23 H23 126.3
Mo2 C23 H23 121.5
C20 C24 C23 109.0(3)
C20 C24 Mo2 71.49(18)
C23 C24 Mo2 71.34(17)
C20 C24 H24 125.5
C23 C24 H24 125.5
Mo2 C24 H24 123.3
C30 C25 C26 110.7(2)
C30 C25 P1 114.2(2)
C26 C25 P1 116.3(2)
C30 C25 H25 104.8
C26 C25 H25 104.8
P1 C25 H25 104.8
C27 C26 C25 109.7(3)
C27 C26 H26A 109.7
C25 C26 H26A 109.7
C27 C26 H26B 109.7
C25 C26 H26B 109.7
H26A C26 H26B 108.2
C28 C27 C26 110.8(3)
C28 C27 H27A 109.5
C26 C27 H27A 109.5
C28 C27 H27B 109.5
C26 C27 H27B 109.5
H27A C27 H27B 108.1
C29 C28 C27 112.1(3)
C29 C28 H28A 109.2
C27 C28 H28A 109.2
C29 C28 H28B 109.2
C27 C28 H28B 109.2
H28A C28 H28B 107.9
C28 C29 C30 111.3(3)
C28 C29 H29A 109.4
C30 C29 H29A 109.4
C28 C29 H29B 109.4
C30 C29 H29B 109.4
H29A C29 H29B 108
C25 C30 C29 110.8(3)
C25 C30 H30A 109.5
C29 C30 H30A 109.5
C25 C30 H30B 109.5
C29 C30 H30B 109.5
H30A C30 H30B 108.1
C32 C31 C36 110.4(3)
C32 C31 P1 113.9(2)
C36 C31 P1 116.6(2)
C32 C31 H31 104.9
C36 C31 H31 104.9
P1 C31 H31 104.9
C31 C32 C33 110.6(3)
C31 C32 H32A 109.5
C33 C32 H32A 109.5
C31 C32 H32B 109.5
C33 C32 H32B 109.5
H32A C32 H32B 108.1
C34 C33 C32 110.9(3)
C34 C33 H33A 109.5
C32 C33 H33A 109.5
C34 C33 H33B 109.5
C32 C33 H33B 109.5
H33A C33 H33B 108.1
C35 C34 C33 111.3(3)
C35 C34 H34A 109.4
C33 C34 H34A 109.4
C35 C34 H34B 109.4
C33 C34 H34B 109.4
H34A C34 H34B 108
C34 C35 C36 111.9(3)
C34 C35 H35A 109.2
C36 C35 H35A 109.2
C34 C35 H35B 109.2
C36 C35 H35B 109.2
H35A C35 H35B 107.9
C35 C36 C31 110.6(3)
C35 C36 H36A 109.5
C31 C36 H36A 109.5
C35 C36 H36B 109.5
C31 C36 H36B 109.5
H36A C36 H36B 108.1
F4 B1 F2 111.8(3)
F4 B1 F3 109.7(3)
F2 B1 F3 109.0(3)
F4 B1 F1 108.8(3)
F2 B1 F1 108.3(3)
F3 B1 F1 109.2(3)
Cl2 C90 Cl1 112.3(2)
Cl2 C90 H90A 109.2
Cl1 C90 H90A 109.2
Cl2 C90 H90B 109.2
Cl1 C90 H90B 109.2
H90A C90 H90B 107.9

loop_
_geom_bond_atom_site_label_1
_geom_bond_atom_site_label_2
_geom_bond_distance
Mo1 C1 2.023(3)
Mo1 C8 2.158(3)
Mo1 C16 2.284(3)
Mo1 C15 2.297(3)
Mo1 C17 2.325(3)
Mo1 C19 2.342(3)
Mo1 C18 2.364(3)
Mo1 P1 2.4172(8)
Mo1 S1 2.4939(8)
Mo1 Mo2 2.7820(4)
Mo2 C8 1.901(3)
Mo2 O2 2.283(2)
Mo2 C22 2.294(3)
Mo2 C21 2.297(3)
Mo2 C23 2.353(3)
Mo2 C20 2.356(3)
Mo2 C24 2.388(3)
Mo2 P1 2.4718(8)
Mo2 S1 2.4814(8)
P1 C25 1.849(3)
P1 C31 1.863(3)
S1 C2 1.790(3)
O1 C1 1.127(3)
O2 H1 0.74(4)
O2 H2 0.73(4)
C2 C7 1.381(4)
C2 C3 1.396(4)
C3 C4 1.384(4)
C3 H3 0.93
C4 C5 1.383(4)
C4 H4 0.93
C5 C6 1.373(4)
C5 H5 0.93
C6 C7 1.380(4)
C6 H6 0.93
C7 H7 0.93
C8 C9 1.473(4)
C9 C10 1.400(4)
C9 C14 1.402(4)
C10 C11 1.385(4)
C10 H10 0.93
C11 C12 1.377(4)
C11 H11 0.93
C12 C13 1.379(4)
C12 H12 0.93
C13 C14 1.390(4)
C13 H13 0.93
C14 H14 0.93
C15 C19 1.419(5)
C15 C16 1.422(4)
C15 H15 0.93
C16 C17 1.411(4)
C16 H16 0.93
C17 C18 1.408(4)
C17 H17 0.93
C18 C19 1.400(4)
C18 H18 0.93
C19 H19 0.93
C20 C24 1.411(4)
C20 C21 1.415(4)
C20 H20 0.93
C21 C22 1.417(4)
C21 H21 0.93
C22 C23 1.417(4)
C22 H22 0.93
C23 C24 1.411(4)
C23 H23 0.93
C24 H24 0.93
C25 C30 1.526(4)
C25 C26 1.539(4)
C25 H25 0.98
C26 C27 1.530(4)
C26 H26A 0.97
C26 H26B 0.97
C27 C28 1.523(5)
C27 H27A 0.97
C27 H27B 0.97
C28 C29 1.518(5)
C28 H28A 0.97
C28 H28B 0.97
C29 C30 1.531(4)
C29 H29A 0.97
C29 H29B 0.97
C30 H30A 0.97
C30 H30B 0.97
C31 C32 1.529(4)
C31 C36 1.533(4)
C31 H31 0.98
C32 C33 1.536(4)
C32 H32A 0.97
C32 H32B 0.97
C33 C34 1.522(5)
C33 H33A 0.97
C33 H33B 0.97
C34 C35 1.520(5)
C34 H34A 0.97
C34 H34B 0.97
C35 C36 1.531(4)
C35 H35A 0.97
C35 H35B 0.97
C36 H36A 0.97
C36 H36B 0.97
B1 F4 1.374(4)
B1 F2 1.375(4)
B1 F3 1.395(4)
B1 F1 1.415(4)
Cl1 C90 1.760(4)
Cl2 C90 1.741(4)
C90 H90A 0.97
C90 H90B 0.97
